data_1548689
loop_
_publ_author_name
'Jiajing Tan'
'Cheol-Hong Cheon'
'Hisashi Yamamoto'

_publ_section_title
;
 Construction of Vicinal Tertiary and All Carbon Quaternary Centers by
 Catalytic Asymmetric Claisen Rearrangement of Enolphosphonates
;
_journal_name_full 'Angewandte Chemie Int Ed Engl'
_journal_page_first 8264
_journal_page_last 8267
_journal_paper_doi 10.1002/anie.201203092
_journal_volume 51
_journal_year 2012
_chemical_formula_sum 'C13 H15 Br O2'
_chemical_formula_weight 283.16
_space_group_IT_number 19
_symmetry_cell_setting orthorhombic
_symmetry_Int_Tables_number 19
_symmetry_space_group_name_Hall 'P 2ac 2ab'
_symmetry_space_group_name_H-M 'P 21 21 21'
_cell_angle_alpha 90.
_cell_angle_beta 90.
_cell_angle_gamma 90.
_cell_formula_units_Z 8
_cell_length_a 7.8343(17)
_cell_length_b 8.5480(19)
_cell_length_c 37.351(8)
_cell_volume 2501.3(9)
_diffrn_ambient_temperature 100
_diffrn_radiation_probe x-ray
_diffrn_radiation_type MoK\a
_diffrn_radiation_wavelength 0.71073
_exptl_absorpt_coefficient_mu 3.270
_exptl_crystal_density_diffrn 1.504
_exptl_crystal_F_000 1152
_refine_ls_goodness_of_fit_ref 0.794
_refine_ls_number_parameters 295
_refine_ls_number_reflns 3227
_refine_ls_R_factor_all 0.0828
_refine_ls_R_factor_gt 0.0651
_refine_ls_wR_factor_gt 0.0923
_refine_ls_wR_factor_ref 0.1225
_cod_data_source_file Angew-Chem-2012-51-8264.cif
_cod_data_source_block Tan02
_cod_depositor_comments
;

2019-01-13
Z value and formula fixed to values more according to usual
chemical conventions.                 miguel
;
_cod_original_formula_sum 'C26 H30 Br2 O4'
_cod_original_formula_weight 566.32
_cod_original_formula_units_Z 4
_cod_database_code 1548689

loop_
_space_group_symop_id
_space_group_symop_operation_xyz
1 x,y,z
2 1/2-x,-y,1/2+z
3 1/2+x,1/2-y,-z
4 -x,1/2+y,1/2-z

loop_
_atom_site_aniso_label
_atom_site_aniso_U_11
_atom_site_aniso_U_22
_atom_site_aniso_U_33
_atom_site_aniso_U_23
_atom_site_aniso_U_13
_atom_site_aniso_U_12
Br1 0.0380(10) 0.0350(10) 0.0300(10) 0.0050(10) -0.0030(10) -0.0070(10)
Br2 0.0540(10) 0.0320(10) 0.0300(10) 0.0070(10) 0.0030(10) 0.0050(10)
O1 0.050(4) 0.030(3) 0.030(3) 0.003(3) 0.008(3) 0.005(3)
O2 0.033(3) 0.027(3) 0.034(3) -0.004(2) 0.001(2) 0.006(2)
C1 0.031(5) 0.022(4) 0.029(4) 0.010(3) -0.013(4) -0.017(3)
C2 0.035(4) 0.033(5) 0.013(4) 0.000(3) -0.003(3) 0.001(3)
C3 0.034(4) 0.023(4) 0.021(4) -0.002(3) -0.002(3) 0.009(4)
O3 0.036(3) 0.036(3) 0.026(3) 0.002(2) 0.000(3) 0.013(3)
O4 0.042(3) 0.022(3) 0.028(3) 0.002(2) 0.003(2) 0.005(2)
C4 0.034(5) 0.021(4) 0.012(4) -0.003(3) -0.003(3) 0.004(3)
C5 0.026(4) 0.035(5) 0.019(4) 0.000(4) -0.003(3) 0.001(4)
C6 0.043(5) 0.023(4) 0.027(4) 0.001(3) -0.001(4) 0.004(4)
C7 0.023(4) 0.031(4) 0.029(4) 0.002(4) -0.001(3) -0.002(3)
C8 0.024(4) 0.032(4) 0.029(4) -0.006(4) -0.002(4) -0.001(4)
C9 0.050(5) 0.048(5) 0.037(5) 0.005(4) 0.003(5) 0.003(5)
C10 0.034(5) 0.020(4) 0.022(4) 0.000(3) 0.001(4) -0.001(3)
C11 0.027(4) 0.032(4) 0.039(4) 0.005(3) 0.004(3) -0.004(4)
C12 0.040(5) 0.038(4) 0.018(4) 0.003(3) -0.002(4) -0.006(4)
C13 0.032(5) 0.039(5) 0.013(4) 0.000(4) -0.007(3) 0.001(4)
C14 0.032(5) 0.032(5) 0.040(5) 0.020(4) 0.002(4) 0.004(4)
C15 0.039(5) 0.036(4) 0.017(4) -0.007(3) -0.003(4) -0.001(4)
C16 0.060(5) 0.022(4) 0.025(4) -0.008(3) 0.006(4) 0.013(4)
C17 0.021(4) 0.033(4) 0.026(4) 0.004(4) -0.009(3) 0.004(3)
C18 0.037(5) 0.043(5) 0.017(4) -0.004(4) -0.008(3) 0.005(4)
C19 0.035(5) 0.028(4) 0.043(5) 0.000(4) 0.004(4) 0.000(4)
C20 0.030(5) 0.031(4) 0.021(4) -0.004(3) 0.002(3) -0.003(3)
C21 0.032(5) 0.040(5) 0.033(5) 0.006(4) -0.010(4) 0.002(4)
C22 0.041(5) 0.046(5) 0.028(5) -0.010(4) 0.000(4) -0.005(4)
C23 0.028(4) 0.033(4) 0.020(4) 0.002(3) -0.003(3) -0.003(3)
C24 0.031(4) 0.042(4) 0.033(4) 0.011(4) -0.004(3) -0.004(4)
C25 0.035(5) 0.040(4) 0.028(4) 0.000(4) 0.007(4) -0.006(4)
C26 0.024(5) 0.040(5) 0.023(4) -0.002(4) -0.003(3) -0.003(4)

loop_
_atom_site_label
_atom_site_type_symbol
_atom_site_thermal_displace_type
_atom_site_fract_x
_atom_site_fract_y
_atom_site_fract_z
_atom_site_occupancy
_atom_site_U_iso_or_equiv
_atom_site_calc_flag
_atom_site_refinement_flags
_atom_site_disorder_assembly
_atom_site_disorder_group
Br1 Br Uani 0.53250(10) 0.06780(10) 0.21080(10) 1.000 0.0343(6) . . . .
Br2 Br Uani 0.30400(10) 0.94670(10) -0.02280(10) 1.000 0.0387(6) . . . .
O1 O Uani 1.2608(6) 0.8040(5) 0.14890(10) 1.000 0.0367(19) . . . .
O2 O Uani 1.1379(6) 0.9915(5) 0.18000(10) 1.000 0.0313(17) . . . .
C1 C Uani 0.6592(9) 0.2464(7) 0.1978(2) 1.000 0.027(3) . . . .
C2 C Uani 0.5964(8) 0.3926(7) 0.2058(2) 1.000 0.027(3) . . . .
C3 C Uani 0.6835(8) 0.5241(7) 0.1960(2) 1.000 0.026(2) . . . .
O3 O Uani 0.2762(6) 0.2168(5) 0.14300(10) 1.000 0.0327(17) . . . .
O4 O Uani 0.4005(5) 0.0324(5) 0.11160(10) 1.000 0.0307(17) . . . .
C4 C Uani 0.8353(9) 0.5128(7) 0.1776(2) 1.000 0.022(3) . . . .
C5 C Uani 0.8983(9) 0.3673(8) 0.1698(2) 1.000 0.027(3) . . . .
C6 C Uani 0.8101(9) 0.2322(8) 0.1796(2) 1.000 0.031(3) . . . .
C7 C Uani 0.9318(8) 0.6519(7) 0.1640(2) 1.000 0.028(2) . . . .
C8 C Uani 0.8142(9) 0.7749(7) 0.1489(2) 1.000 0.028(2) . . . .
C9 C Uani 0.8122(9) 0.8153(8) 0.1150(2) 1.000 0.045(3) . . . .
C10 C Uani 1.0588(9) 0.7233(7) 0.1917(2) 1.000 0.025(3) . . . .
C11 C Uani 1.1884(8) 0.5982(7) 0.2031(2) 1.000 0.033(2) . . . .
C12 C Uani 0.9685(9) 0.7861(7) 0.2255(2) 1.000 0.032(3) . . . .
C13 C Uani 1.1550(9) 0.8541(9) 0.1736(2) 1.000 0.028(3) . . . .
C14 C Uani 0.2856(10) 0.7680(8) 0.0062(2) 1.000 0.035(3) . . . .
C15 C Uani 0.2932(9) 0.6235(8) -0.0083(2) 1.000 0.031(3) . . . .
C16 C Uani 0.2814(9) 0.4917(7) 0.0129(2) 1.000 0.036(3) . . . .
C17 C Uani 0.2559(8) 0.5070(8) 0.0496(2) 1.000 0.027(2) . . . .
C18 C Uani 0.2523(9) 0.6541(8) 0.0640(2) 1.000 0.032(3) . . . .
C19 C Uani 0.2647(8) 0.7855(8) 0.0434(2) 1.000 0.035(3) . . . .
C20 C Uani 0.2371(8) 0.3687(7) 0.0746(2) 1.000 0.027(3) . . . .
C21 C Uani 0.1258(9) 0.2396(8) 0.0586(2) 1.000 0.035(3) . . . .
C22 C Uani -0.0118(9) 0.1849(8) 0.0737(2) 1.000 0.038(3) . . . .
C23 C Uani 0.4082(8) 0.2963(8) 0.0880(2) 1.000 0.027(2) . . . .
C24 C Uani 0.5119(8) 0.4210(8) 0.1074(2) 1.000 0.035(2) . . . .
C25 C Uani 0.5126(8) 0.2267(7) 0.0583(2) 1.000 0.034(3) . . . .
C26 C Uani 0.3614(8) 0.1706(9) 0.1150(2) 1.000 0.029(3) . . . .
H1 H Uiso 1.30860 0.88080 0.13910 1.000 0.0550 . . . .
H2 H Uiso 0.49120 0.40210 0.21830 1.000 0.0330 . . . .
H3 H Uiso 0.63900 0.62420 0.20180 1.000 0.0310 . . . .
H5 H Uiso 1.00410 0.35830 0.15760 1.000 0.0320 . . . .
H6 H Uiso 0.85380 0.13190 0.17360 1.000 0.0370 . . . .
H7 H Uiso 1.00270 0.61370 0.14360 1.000 0.0330 . . . .
H8 H Uiso 0.73730 0.82590 0.16470 1.000 0.0340 . . . .
H9A H Uiso 0.88770 0.76630 0.09850 1.000 0.0540 . . . .
H9B H Uiso 0.73530 0.89370 0.10690 1.000 0.0540 . . . .
H11A H Uiso 1.27270 0.64490 0.21930 1.000 0.0490 . . . .
H11B H Uiso 1.24650 0.55680 0.18190 1.000 0.0490 . . . .
H11C H Uiso 1.12890 0.51300 0.21550 1.000 0.0490 . . . .
H12A H Uiso 1.05430 0.82050 0.24290 1.000 0.0480 . . . .
H12B H Uiso 0.89870 0.70290 0.23610 1.000 0.0480 . . . .
H12C H Uiso 0.89530 0.87460 0.21900 1.000 0.0480 . . . .
H3A H Uiso 0.20480 0.28510 0.13680 1.000 0.0490 . . . .
H15 H Uiso 0.30680 0.61230 -0.03340 1.000 0.0370 . . . .
H16 H Uiso 0.29080 0.39070 0.00250 1.000 0.0430 . . . .
H18 H Uiso 0.24080 0.66520 0.08920 1.000 0.0390 . . . .
H19 H Uiso 0.25930 0.88650 0.05400 1.000 0.0420 . . . .
H20 H Uiso 0.17580 0.40790 0.09630 1.000 0.0330 . . . .
H21 H Uiso 0.15900 0.19640 0.03630 1.000 0.0420 . . . .
H22A H Uiso -0.04850 0.22550 0.09610 1.000 0.0460 . . . .
H22B H Uiso -0.07530 0.10430 0.06230 1.000 0.0460 . . . .
H24A H Uiso 0.44350 0.46600 0.12680 1.000 0.0530 . . . .
H24B H Uiso 0.54370 0.50360 0.09040 1.000 0.0530 . . . .
H24C H Uiso 0.61540 0.37360 0.11740 1.000 0.0530 . . . .
H25A H Uiso 0.61950 0.18500 0.06810 1.000 0.0510 . . . .
H25B H Uiso 0.53830 0.30760 0.04050 1.000 0.0510 . . . .
H25C H Uiso 0.44820 0.14190 0.04690 1.000 0.0510 . . . .

loop_
_geom_angle_atom_site_label_1
_geom_angle_atom_site_label_2
_geom_angle_atom_site_label_3
_geom_angle
_geom_angle_site_symmetry_1
_geom_angle_site_symmetry_2
_geom_angle_site_symmetry_3
_geom_angle_publ_flag
C13 O1 H1 109.00 . . . no
Br1 C1 C2 119.4(5) . . . yes
C2 C1 C6 119.8(6) . . . no
Br1 C1 C6 120.7(5) . . . yes
C1 C2 C3 120.7(6) . . . no
C2 C3 C4 120.5(6) . . . no
C3 C4 C7 123.3(6) . . . no
C5 C4 C7 117.8(6) . . . no
C3 C4 C5 118.8(6) . . . no
C4 C5 C6 121.2(7) . . . no
C1 C6 C5 119.0(6) . . . no
C4 C7 C10 114.1(6) . . . no
C8 C7 C10 111.4(5) . . . no
C4 C7 C8 111.8(5) . . . no
C7 C8 C9 123.5(6) . . . no
C7 C10 C11 109.5(5) . . . no
C7 C10 C12 112.7(6) . . . no
C11 C10 C12 108.6(6) . . . no
C11 C10 C13 108.1(6) . . . no
C12 C10 C13 109.7(5) . . . no
C7 C10 C13 108.2(6) . . . no
O1 C13 C10 112.9(6) . . . yes
O2 C13 C10 125.3(6) . . . yes
O1 C13 O2 121.8(7) . . . yes
C1 C2 H2 120.00 . . . no
C3 C2 H2 120.00 . . . no
C2 C3 H3 120.00 . . . no
C4 C3 H3 120.00 . . . no
C26 O3 H3A 109.00 . . . no
C4 C5 H5 119.00 . . . no
C6 C5 H5 119.00 . . . no
C5 C6 H6 120.00 . . . no
C1 C6 H6 121.00 . . . no
C4 C7 H7 106.00 . . . no
C8 C7 H7 106.00 . . . no
C10 C7 H7 106.00 . . . no
C7 C8 H8 118.00 . . . no
C9 C8 H8 118.00 . . . no
C8 C9 H9B 120.00 . . . no
H9A C9 H9B 120.00 . . . no
C8 C9 H9A 120.00 . . . no
C10 C11 H11A 109.00 . . . no
C10 C11 H11C 110.00 . . . no
H11A C11 H11B 109.00 . . . no
C10 C11 H11B 110.00 . . . no
H11B C11 H11C 110.00 . . . no
H11A C11 H11C 109.00 . . . no
C10 C12 H12B 109.00 . . . no
C10 C12 H12C 110.00 . . . no
H12A C12 H12B 109.00 . . . no
H12A C12 H12C 110.00 . . . no
H12B C12 H12C 109.00 . . . no
C10 C12 H12A 109.00 . . . no
Br2 C14 C15 120.6(6) . . . yes
C15 C14 C19 119.9(7) . . . no
Br2 C14 C19 119.5(5) . . . yes
C14 C15 C16 120.9(7) . . . no
C15 C16 C17 119.9(6) . . . no
C16 C17 C20 123.3(6) . . . no
C18 C17 C20 118.3(7) . . . no
C16 C17 C18 118.5(6) . . . no
C17 C18 C19 122.2(7) . . . no
C14 C19 C18 118.5(6) . . . no
C17 C20 C23 115.1(5) . . . no
C21 C20 C23 109.2(5) . . . no
C17 C20 C21 112.2(6) . . . no
C20 C21 C22 124.2(7) . . . no
C20 C23 C24 109.5(5) . . . no
C20 C23 C25 112.9(6) . . . no
C24 C23 C25 109.8(5) . . . no
C24 C23 C26 107.9(6) . . . no
C25 C23 C26 110.0(6) . . . no
C20 C23 C26 106.7(5) . . . no
O3 C26 C23 116.3(6) . . . yes
O4 C26 C23 123.5(6) . . . yes
O3 C26 O4 120.2(6) . . . yes
C14 C15 H15 120.00 . . . no
C16 C15 H15 119.00 . . . no
C15 C16 H16 120.00 . . . no
C17 C16 H16 120.00 . . . no
C17 C18 H18 119.00 . . . no
C19 C18 H18 119.00 . . . no
C14 C19 H19 121.00 . . . no
C18 C19 H19 121.00 . . . no
C17 C20 H20 107.00 . . . no
C21 C20 H20 107.00 . . . no
C23 C20 H20 107.00 . . . no
C20 C21 H21 118.00 . . . no
C22 C21 H21 118.00 . . . no
C21 C22 H22A 120.00 . . . no
C21 C22 H22B 120.00 . . . no
H22A C22 H22B 120.00 . . . no
C23 C24 H24A 110.00 . . . no
C23 C24 H24B 109.00 . . . no
C23 C24 H24C 109.00 . . . no
H24A C24 H24B 110.00 . . . no
H24A C24 H24C 109.00 . . . no
H24B C24 H24C 109.00 . . . no
C23 C25 H25A 109.00 . . . no
C23 C25 H25B 109.00 . . . no
C23 C25 H25C 109.00 . . . no
H25A C25 H25B 110.00 . . . no
H25A C25 H25C 109.00 . . . no
H25B C25 H25C 109.00 . . . no

loop_
_geom_bond_atom_site_label_1
_geom_bond_atom_site_label_2
_geom_bond_distance
_geom_bond_site_symmetry_1
_geom_bond_site_symmetry_2
_geom_bond_publ_flag
Br1 C1 1.885(7) . . yes
Br2 C14 1.878(7) . . yes
O1 C13 1.312(8) . . yes
O2 C13 1.206(9) . . yes
O1 H1 0.8400 . . no
C1 C6 1.369(10) . . no
C1 C2 1.376(9) . . no
C2 C3 1.365(9) . . no
O3 C26 1.302(8) . . yes
C3 C4 1.377(10) . . no
C4 C5 1.369(9) . . no
C4 C7 1.498(9) . . no
O4 C26 1.227(9) . . yes
C5 C6 1.395(10) . . no
C7 C10 1.560(10) . . no
C7 C8 1.507(9) . . no
C8 C9 1.313(10) . . no
C10 C11 1.535(9) . . no
C10 C12 1.544(10) . . no
C10 C13 1.508(10) . . no
C2 H2 0.9500 . . no
O3 H3A 0.8400 . . no
C3 H3 0.9500 . . no
C5 H5 0.9500 . . no
C6 H6 0.9500 . . no
C7 H7 1.0000 . . no
C8 H8 0.9500 . . no
C9 H9A 0.9500 . . no
C9 H9B 0.9500 . . no
C11 H11A 0.9800 . . no
C11 H11C 0.9800 . . no
C11 H11B 0.9800 . . no
C12 H12B 0.9800 . . no
C12 H12C 0.9800 . . no
C12 H12A 0.9800 . . no
C14 C19 1.407(11) . . no
C14 C15 1.350(10) . . no
C15 C16 1.380(10) . . no
C16 C17 1.391(11) . . no
C17 C18 1.368(10) . . no
C17 C20 1.514(10) . . no
C18 C19 1.365(10) . . no
C20 C23 1.559(9) . . no
C20 C21 1.528(9) . . no
C21 C22 1.303(10) . . no
C23 C25 1.501(10) . . no
C23 C26 1.519(10) . . no
C23 C24 1.524(10) . . no
C15 H15 0.9500 . . no
C16 H16 0.9500 . . no
C18 H18 0.9500 . . no
C19 H19 0.9500 . . no
C20 H20 1.0000 . . no
C21 H21 0.9500 . . no
C22 H22A 0.9500 . . no
C22 H22B 0.9500 . . no
C24 H24A 0.9800 . . no
C24 H24B 0.9800 . . no
C24 H24C 0.9800 . . no
C25 H25A 0.9800 . . no
C25 H25B 0.9800 . . no
C25 H25C 0.9800 . . no

loop_
_geom_hbond_atom_site_label_D
_geom_hbond_atom_site_label_H
_geom_hbond_atom_site_label_A
_geom_hbond_distance_DH
_geom_hbond_distance_HA
_geom_hbond_distance_DA
_geom_hbond_angle_DHA
_geom_hbond_site_symmetry_A
_geom_hbond_publ_flag
O1 H1 O4 0.8400 1.8000 2.636(6) 171.00 1_665 yes
C5 H5 O3 0.9500 2.5100 3.380(8) 152.00 1_655 yes
C6 H6 O2 0.9500 2.5400 3.291(8) 136.00 1_545 yes
C18 H18 O1 0.9500 2.5300 3.421(8) 156.00 1_455 yes
C20 H20 O3 1.0000 2.5200 2.882(8) 101.00 . yes

loop_
_geom_torsion_atom_site_label_1
_geom_torsion_atom_site_label_2
_geom_torsion_atom_site_label_3
_geom_torsion_atom_site_label_4
_geom_torsion
_geom_torsion_site_symmetry_1
_geom_torsion_site_symmetry_2
_geom_torsion_site_symmetry_3
_geom_torsion_site_symmetry_4
_geom_torsion_publ_flag
Br1 C1 C2 C3 -178.5(6) . . . . no
C6 C1 C2 C3 -0.4(11) . . . . no
Br1 C1 C6 C5 178.7(6) . . . . no
C2 C1 C6 C5 0.6(11) . . . . no
C1 C2 C3 C4 0.6(11) . . . . no
C2 C3 C4 C5 -0.9(11) . . . . no
C2 C3 C4 C7 176.0(7) . . . . no
C3 C4 C5 C6 1.1(11) . . . . no
C7 C4 C5 C6 -176.0(7) . . . . no
C3 C4 C7 C8 -39.9(10) . . . . no
C3 C4 C7 C10 87.6(8) . . . . no
C5 C4 C7 C8 137.0(7) . . . . no
C5 C4 C7 C10 -95.4(8) . . . . no
C4 C5 C6 C1 -1.0(11) . . . . no
C4 C7 C8 C9 -114.8(8) . . . . no
C10 C7 C8 C9 116.2(8) . . . . no
C4 C7 C10 C11 58.6(7) . . . . no
C4 C7 C10 C12 -62.4(7) . . . . no
C4 C7 C10 C13 176.1(6) . . . . no
C8 C7 C10 C11 -173.7(6) . . . . no
C8 C7 C10 C12 65.4(7) . . . . no
C8 C7 C10 C13 -56.1(7) . . . . no
C7 C10 C13 O1 -69.1(7) . . . . no
C7 C10 C13 O2 109.7(8) . . . . no
C11 C10 C13 O1 49.3(8) . . . . no
C11 C10 C13 O2 -131.9(7) . . . . no
C12 C10 C13 O1 167.6(6) . . . . no
C12 C10 C13 O2 -13.6(10) . . . . no
Br2 C14 C15 C16 179.4(6) . . . . no
C19 C14 C15 C16 -0.3(11) . . . . no
Br2 C14 C19 C18 -179.7(5) . . . . no
C15 C14 C19 C18 -0.1(11) . . . . no
C14 C15 C16 C17 2.1(11) . . . . no
C15 C16 C17 C18 -3.5(10) . . . . no
C15 C16 C17 C20 178.4(6) . . . . no
C16 C17 C18 C19 3.2(10) . . . . no
C20 C17 C18 C19 -178.6(6) . . . . no
C16 C17 C20 C21 -41.6(9) . . . . no
C16 C17 C20 C23 84.2(8) . . . . no
C18 C17 C20 C21 140.2(6) . . . . no
C18 C17 C20 C23 -94.0(7) . . . . no
C17 C18 C19 C14 -1.4(10) . . . . no
C17 C20 C21 C22 -122.8(8) . . . . no
C23 C20 C21 C22 108.3(8) . . . . no
C17 C20 C23 C24 58.5(8) . . . . no
C17 C20 C23 C25 -64.1(7) . . . . no
C17 C20 C23 C26 175.0(6) . . . . no
C21 C20 C23 C24 -174.2(6) . . . . no
C21 C20 C23 C25 63.2(7) . . . . no
C21 C20 C23 C26 -57.7(7) . . . . no
C20 C23 C26 O3 -60.0(7) . . . . no
C20 C23 C26 O4 120.5(7) . . . . no
C24 C23 C26 O3 57.6(7) . . . . no
C24 C23 C26 O4 -121.9(7) . . . . no
C25 C23 C26 O3 177.3(6) . . . . no
C25 C23 C26 O4 -2.2(9) . . . . no
